data_2007571
loop_
_publ_author_name
'Whitener, Mark A.'
'de Freitas, Cyrene Bolt'
'Zavaleta, Andres'

_publ_section_title
;
 3-[(2-Aminoethyl)iminomethyl]-4-hydroxybenzoic Acid 0.28-Hydrate
;
_journal_issue 8
_journal_name_full 'Acta Crystallographica Section C'
_journal_page_first 1119
_journal_page_last 1121
_journal_paper_doi 10.1107/S010827019800273X
_journal_volume 54
_journal_year 1998
_chemical_formula_iupac 'C10 H12 N2 O3, 0.28H2 O'
_chemical_formula_moiety 'C10 H12 N2 O3, 0.28H2 O'
_chemical_formula_sum 'C10 H12.56 N2 O3.28'
_chemical_formula_weight 213.23
_chemical_name_systematic
;
3-[[(2-Aminoethyl)imino]methyl]-4-hydroxybenzoic acid 0.28 hydrate
;
_space_group_IT_number 33
_symmetry_cell_setting orthorhombic
_symmetry_space_group_name_Hall 'P 2c -2n'
_symmetry_space_group_name_H-M 'P n a 21'
_audit_creation_method 'editing  a SHELXTL generated file'
_cell_angle_alpha 90.00
_cell_angle_beta 90.00
_cell_angle_gamma 90.00
_cell_formula_units_Z 4
_cell_length_a 11.6750(10)
_cell_length_b 14.738(2)
_cell_length_c 6.2610(10)
_cell_measurement_reflns_used 35
_cell_measurement_temperature 299(2)
_cell_measurement_theta_max 12.14
_cell_measurement_theta_min 4.78
_cell_volume 1077.3(2)
_computing_cell_refinement XSCANS
_computing_data_collection 'XSCANS (Siemens, 1994)'
_computing_data_reduction XSCANS
_computing_molecular_graphics 'XP in SHELXTL'
_computing_structure_refinement 'XL in SHELXTL'
_computing_structure_solution 'XS in SHELXTL (Sheldrick, 1994)'
_diffrn_ambient_temperature 299(2)
_diffrn_measurement_device 'Siemens P4'
_diffrn_measurement_method \q-2\q
_diffrn_radiation_monochromator graphite
_diffrn_radiation_source 'fine-focus sealed tube'
_diffrn_radiation_type MoK\a
_diffrn_radiation_wavelength 0.71073
_diffrn_reflns_av_R_equivalents 0.014
_diffrn_reflns_av_sigmaI/netI 0.0348
_diffrn_reflns_limit_h_max 15
_diffrn_reflns_limit_h_min -1
_diffrn_reflns_limit_k_max 19
_diffrn_reflns_limit_k_min -1
_diffrn_reflns_limit_l_max 5
_diffrn_reflns_limit_l_min -1
_diffrn_reflns_number 1532
_diffrn_reflns_theta_max 27.49
_diffrn_reflns_theta_min 2.23
_diffrn_standards_decay_% 2.0
_diffrn_standards_interval_count 97
_diffrn_standards_number 3
_exptl_absorpt_coefficient_mu 0.100
_exptl_absorpt_correction_type none
_exptl_crystal_colour 'translucent yellow'
_exptl_crystal_density_diffrn 1.314
_exptl_crystal_density_method 'not measured'
_exptl_crystal_description plate
_exptl_crystal_F_000 451.2
_exptl_crystal_size_max 0.40
_exptl_crystal_size_mid 0.40
_exptl_crystal_size_min 0.15
_refine_diff_density_max 0.126
_refine_diff_density_min -0.138
_refine_ls_extinction_method none
_refine_ls_goodness_of_fit_all 1.056
_refine_ls_goodness_of_fit_obs 1.127
_refine_ls_hydrogen_treatment noref
_refine_ls_matrix_type full
_refine_ls_number_parameters 141
_refine_ls_number_reflns 1311
_refine_ls_number_restraints 1
_refine_ls_restrained_S_all 1.056
_refine_ls_restrained_S_obs 1.126
_refine_ls_R_factor_all 0.070
_refine_ls_R_factor_obs .043
_refine_ls_shift/esd_max 0.000
_refine_ls_shift/esd_mean 0.000
_refine_ls_structure_factor_coef Fsqd
_refine_ls_weighting_details 'w = 1/[\s^2^(Fo^2^)+(0.055P)^2^+0.1331P] where P = (Fo^2^+2Fc^2^)/3'
_refine_ls_weighting_scheme calc
_refine_ls_wR_factor_all 0.119
_refine_ls_wR_factor_obs .104
_reflns_number_observed 921
_reflns_number_total 1311
_reflns_observed_criterion I>2\s(I)
_cod_data_source_file sx1066.cif
_cod_data_source_block sx1066
_cod_depositor_comments
;
 Removing placeholder values from the '_geom_hbond' loop.

 Antanas Vaitkus,
 2017-03-07

The following automatic conversions were performed:

'_refine_ls_weighting_scheme' value 'calc w =
1/[\s^2^(Fo^2^)+(0.055P)^2^+0.1331P] where P = (Fo^2^+2Fc^2^)/3' was
changed to 'calc'. New tag '_refine_ls_weighting_details' was
created. The value of the new tag was set to 'w =
1/[\s^2^(Fo^2^)+(0.055P)^2^+0.1331P] where P = (Fo^2^+2Fc^2^)/3'.

Automatic conversion script
Id: cif_fix_values 3143 2015-03-26 13:38:13Z robertas 
;
_cod_database_code 2007571

loop_
_symmetry_equiv_pos_as_xyz
'x, y, z'
'-x, -y, z+1/2'
'x+1/2, -y+1/2, z'
'-x+1/2, y+1/2, z+1/2'

loop_
_atom_site_aniso_label
_atom_site_aniso_U_11
_atom_site_aniso_U_22
_atom_site_aniso_U_33
_atom_site_aniso_U_12
_atom_site_aniso_U_13
_atom_site_aniso_U_23
O11 .064(2) .105(2) .061(2) .0201(15) -.003(2) .027(2)
C11 .052(2) .056(2) .045(3) .003(2) -.006(2) .008(2)
C12 .071(2) .066(2) .032(3) .005(2) .009(2) .007(2)
C13 .048(2) .063(2) .043(3) .003(2) .012(2) -.007(2)
C14 .044(2) .048(2) .040(3) -.0011(14) .000(2) -.007(2)
C15 .043(2) .047(2) .035(2) -.0038(12) .002(2) .001(2)
C16 .038(2) .045(2) .046(3) -.0006(14) .003(2) .001(2)
C17 .044(2) .072(2) .044(3) .008(2) -.009(2) -.009(3)
O17 .0427(12) .109(2) .059(2) .0133(13) .004(2) -.019(2)
O18 .063(2) .145(3) .050(3) .039(2) -.009(2) -.001(2)
C18 .046(2) .050(2) .053(3) -.0020(14) .003(2) .006(2)
N18 .0455(15) .060(2) .076(3) .0090(13) .004(2) .007(2)
C21 .054(2) .061(2) .098(4) .014(2) .024(3) .002(3)
C22 .048(2) .077(2) .098(4) .021(2) .008(3) .013(3)
N23 .0380(13) .081(2) .050(2) .0106(13) .004(2) .006(2)

loop_
_atom_site_label
_atom_site_fract_x
_atom_site_fract_y
_atom_site_fract_z
_atom_site_U_iso_or_equiv
_atom_site_thermal_displace_type
_atom_site_calc_flag
_atom_site_refinement_flags
_atom_site_occupancy
_atom_site_disorder_group
_atom_site_type_symbol
O11 -.1067(2) .6937(2) .5140(6) .0763(10) Uani d . 1 . O
H11 -.1621(2) .6949(2) .5945(6) .092 Uiso calc R 1 . H
C11 -.0184(3) .6523(2) .6120(8) .0509(11) Uani d . 1 . C
C12 .0849(3) .6430(3) .5021(8) .0565(11) Uani d . 1 . C
H12A .0907(3) .6645(3) .3629(8) .068 Uiso calc R 1 . H
C13 .1773(3) .6031(2) .5950(7) .0514(11) Uani d . 1 . C
H13A .2452(3) .5979(2) .5185(7) .062 Uiso calc R 1 . H
C14 .1718(3) .5699(2) .8027(7) .0439(10) Uani d . 1 . C
C15 .0692(2) .5784(2) .9137(8) .0417(9) Uani d . 1 . C
H15A .0642(2) .5562(2) 1.0525(8) .050 Uiso calc R 1 . H
C16 -.0265(3) .6196(2) .8211(7) .0430(9) Uani d . 1 . C
C17 .2753(3) .5306(2) .9125(9) .0537(11) Uani d . 1 . C
O17 .3599(2) .5093(2) .8026(6) .0704(9) Uani d . 1 . O
O18 .2711(2) .5232(3) 1.1095(7) .0859(11) Uani d . 1 . O
C18 -.1295(3) .6335(2) .9488(8) .0498(11) Uani d . 1 . C
H18A -.1322(3) .6114(2) 1.0879(8) .060 Uiso calc R 1 . H
N18 -.2156(2) .6753(2) .8728(7) .0605(11) Uani d . 1 . N
C21 -.3137(3) .6914(3) 1.0108(9) .0710(14) Uani d . 1 . C
H21A -.3235(3) .7562(3) 1.0319(9) .085 Uiso calc R 1 . H
H21B -.3003(3) .6638(3) 1.1492(9) .085 Uiso calc R 1 . H
C22 -.4220(3) .6519(3) .9127(11) .0744(14) Uani d . 1 . C
H22A -.4875(3) .6696(3) .9982(11) .089 Uiso calc R 1 . H
H22B -.4323(3) .6767(3) .7705(11) .089 Uiso calc R 1 . H
N23 -.4172(2) .5528(2) .8996(7) .0564(9) Uani d . 1 . N
H23A -.4817(2) .5321(2) .8416(7) .068 Uiso calc R 1 . H
H23B -.4091(2) .5298(2) 1.0301(7) .068 Uiso calc R 1 . H
H23C -.3579(2) .5364(2) .8191(7) .068 Uiso calc R 1 . H
O3 -.0688(13) .8500(11) .309(3) .131(8) Uiso d P .277(13) . O

loop_
_atom_type_symbol
_atom_type_description
_atom_type_scat_dispersion_real
_atom_type_scat_dispersion_imag
_atom_type_scat_source
C C 0.0033 0.0016 'International Tables Vol C Tables 4.2.6.8 and 6.1.1.4'
H H 0.0000 0.0000 'International Tables Vol C Tables 4.2.6.8 and 6.1.1.4'
N N 0.0061 0.0033 'International Tables Vol C Tables 4.2.6.8 and 6.1.1.4'
O O 0.0106 0.0060 'International Tables Vol C Tables 4.2.6.8 and 6.1.1.4'

loop_
_geom_angle_atom_site_label_1
_geom_angle_atom_site_label_2
_geom_angle_atom_site_label_3
_geom_angle
O11 C11 C12 118.8(4)
O11 C11 C16 122.1(3)
C12 C11 C16 119.2(4)
C13 C12 C11 121.1(4)
C12 C13 C14 121.1(4)
C15 C14 C13 118.4(3)
C15 C14 C17 119.8(4)
C13 C14 C17 121.7(3)
C14 C15 C16 121.4(4)
C11 C16 C15 118.9(3)
C11 C16 C18 121.4(3)
C15 C16 C18 119.5(4)
O18 C17 O17 124.1(4)
O18 C17 C14 117.2(4)
O17 C17 C14 118.8(5)
N18 C18 C16 121.0(4)
C18 N18 C21 118.7(4)
N18 C21 C22 110.6(4)
N23 C22 C21 111.9(3)

loop_
_geom_bond_atom_site_label_1
_geom_bond_atom_site_label_2
_geom_bond_site_symmetry_2
_geom_bond_distance
_geom_bond_publ_flag
O11 C11 . 1.347(4) ?
C11 C12 . 1.395(5) ?
C11 C16 . 1.398(6) ?
C12 C13 . 1.359(5) ?
C13 C14 . 1.391(6) ?
C14 C15 . 1.390(5) ?
C14 C17 . 1.506(5) ?
C15 C16 . 1.398(4) ?
C16 C18 . 1.459(5) ?
C17 O18 . 1.239(6) ?
C17 O17 . 1.244(5) ?
C18 N18 . 1.272(4) ?
N18 C21 . 1.454(5) ?
C21 C22 . 1.521(6) ?
C22 N23 . 1.464(5) ?

loop_
_geom_hbond_atom_site_label_D
_geom_hbond_atom_site_label_H
_geom_hbond_atom_site_label_A
_geom_hbond_site_symmetry_A
_geom_hbond_distance_DH
_geom_hbond_distance_HA
_geom_hbond_distance_DA
_geom_hbond_angle_DHA
N23 H23A O17 1_455 0.89 1.895(4) 2.748(4) 159.86(16)
N23 H23B O17 2_565 0.89 1.890(5) 2.766(5) 167.78(11)
N23 H23C O18 2_564 0.89 1.876(5) 2.732(5) 160.72(13)
O11 H11 N18 1_555 0.82 1.874(5) 2.596(5) 146.25(11)
O3 ? O11 1_555 ? ? 2.675(17) ?
O3 ? O18 3_464 ? ? 2.921(18) ?

loop_
_geom_torsion_atom_site_label_1
_geom_torsion_atom_site_label_2
_geom_torsion_atom_site_label_3
_geom_torsion_atom_site_label_4
_geom_torsion
_geom_torsion_publ_flag
O11 C11 C12 C13 178.9(4) ?
C16 C11 C12 C13 -0.1(6) ?
C11 C12 C13 C14 0.2(6) ?
C12 C13 C14 C15 0.0(5) ?
C12 C13 C14 C17 -176.3(3) ?
C13 C14 C15 C16 -0.3(5) ?
C17 C14 C15 C16 176.0(3) ?
O11 C11 C16 C15 -179.2(3) ?
C12 C11 C16 C15 -0.1(5) ?
O11 C11 C16 C18 -3.6(6) ?
C12 C11 C16 C18 175.4(3) ?
C14 C15 C16 C11 0.4(5) ?
C14 C15 C16 C18 -175.2(3) ?
C15 C14 C17 O18 -13.4(5) yes
C13 C14 C17 O18 162.9(4) yes
C15 C14 C17 O17 168.0(3) yes
C13 C14 C17 O17 -15.7(5) yes
C11 C16 C18 N18 0.5(5) ?
C15 C16 C18 N18 176.0(3) ?
C16 C18 N18 C21 -176.8(3) ?
C18 N18 C21 C22 -123.6(4) yes
N18 C21 C22 N23 65.7(5) yes
